data_7038183
loop_
_publ_author_name
'Banach, \/L'
'Gu\'nka, P A'
'Buchowicz, W.'

_publ_section_title
;
 Half-sandwich nickel complexes with ring-expanded NHC ligands -
 synthesis, structure and catalytic activity in Kumada-Tamao-Corriu
 coupling.
;
_journal_issue 21
_journal_name_full 'Dalton transactions (Cambridge, England : 2003)'
_journal_page_first 8688
_journal_page_last 8692
_journal_paper_doi 10.1039/c5dt04663g
_journal_volume 45
_journal_year 2016
_chemical_formula_moiety 'C29 H37 Br N2 Ni, C7 H8'
_chemical_formula_sum 'C36 H45 Br N2 Ni'
_chemical_formula_weight 644.36
_space_group_crystal_system monoclinic
_space_group_IT_number 14
_space_group_name_Hall '-P 2yn'
_space_group_name_H-M_alt 'P 1 21/n 1'
_symmetry_space_group_name_Hall '-P 2yn'
_symmetry_space_group_name_H-M 'P 1 21/n 1'
_atom_sites_solution_hydrogens geom
_atom_sites_solution_primary direct
_audit_creation_date 2015-05-25
_audit_creation_method
;
Olex2 1.2-beta
(compiled 2014.11.28 svn.r3107 for OlexSys, GUI svn.r4998)
;
_audit_update_record
;
2015-10-07 deposited with the CCDC.
2016-01-26 downloaded from the CCDC.
;
_cell_angle_alpha 90
_cell_angle_beta 112.894(4)
_cell_angle_gamma 90
_cell_formula_units_Z 4
_cell_length_a 12.6839(5)
_cell_length_b 18.2498(4)
_cell_length_c 14.5659(4)
_cell_measurement_reflns_used 13333
_cell_measurement_temperature 120.02(10)
_cell_measurement_theta_max 32.5640
_cell_measurement_theta_min 3.6460
_cell_volume 3106.09(19)
_computing_cell_refinement
;
CrysAlisPro, Agilent Technologies,
Version 1.171.37.35 (release 13-08-2014 CrysAlis171 .NET)
(compiled Aug 13 2014,18:06:01)
;
_computing_data_collection
;
CrysAlisPro, Agilent Technologies,
Version 1.171.37.35 (release 13-08-2014 CrysAlis171 .NET)
(compiled Aug 13 2014,18:06:01)
;
_computing_data_reduction
;
CrysAlisPro, Agilent Technologies,
Version 1.171.37.35 (release 13-08-2014 CrysAlis171 .NET)
(compiled Aug 13 2014,18:06:01)
;
_computing_molecular_graphics 'Olex2 (Dolomanov et al., 2009)'
_computing_publication_material 'Olex2 (Dolomanov et al., 2009)'
_computing_structure_refinement 'ShelXL (Sheldrick, 2008)'
_computing_structure_solution 'ShelXT (Sheldrick, 2015)'
_diffrn_ambient_environment N~2~
_diffrn_ambient_temperature 120
_diffrn_detector 'CCD plate'
_diffrn_detector_area_resol_mean 10.3347
_diffrn_detector_type Atlas
_diffrn_measured_fraction_theta_full 0.998
_diffrn_measured_fraction_theta_max 0.998
_diffrn_measurement_details
;
  1 omega  -49.00   54.00   1.0000  185.0000
omega____ theta____ kappa____ phi______ frames
    -      -19.4946   57.0000  -60.0000 103

  2 omega  -93.00   10.00   1.0000  185.0000
omega____ theta____ kappa____ phi______ frames
    -      -19.4946  -57.0000  150.0000 103

  3 omega  -95.00    7.00   1.0000  185.0000
omega____ theta____ kappa____ phi______ frames
    -      -19.4946  -38.0000  -60.0000 102

  4 omega  -54.00   50.00   1.0000  185.0000
omega____ theta____ kappa____ phi______ frames
    -       20.1196  -57.0000   30.0000 104

  5 omega   56.00  110.00   1.0000  185.0000
omega____ theta____ kappa____ phi______ frames
    -       20.1196  179.0000   90.0000 54

  6 omega  -93.00  -56.00   1.0000  185.0000
omega____ theta____ kappa____ phi______ frames
    -      -19.4946  -57.0000   30.0000 37

  7 omega   56.00  110.00   1.0000  185.0000
omega____ theta____ kappa____ phi______ frames
    -       20.1196  179.0000  -90.0000 54
;
_diffrn_measurement_device 'four-circle diffractometer'
_diffrn_measurement_device_type 'Xcalibur, Atlas, Gemini ultra'
_diffrn_measurement_method '\w scans'
_diffrn_orient_matrix_UB_11 0.0360188000
_diffrn_orient_matrix_UB_12 0.0121668000
_diffrn_orient_matrix_UB_13 -0.0238738000
_diffrn_orient_matrix_UB_21 -0.0469538000
_diffrn_orient_matrix_UB_22 -0.0012484000
_diffrn_orient_matrix_UB_23 -0.0467453000
_diffrn_orient_matrix_UB_31 -0.0135032000
_diffrn_orient_matrix_UB_32 0.0369015000
_diffrn_orient_matrix_UB_33 0.0062864000
_diffrn_radiation_monochromator graphite
_diffrn_radiation_probe x-ray
_diffrn_radiation_type MoK\a
_diffrn_radiation_wavelength 0.71073
_diffrn_reflns_av_R_equivalents 0.0536
_diffrn_reflns_av_unetI/netI 0.0356
_diffrn_reflns_Laue_measured_fraction_full 0.998
_diffrn_reflns_Laue_measured_fraction_max 0.998
_diffrn_reflns_limit_h_max 17
_diffrn_reflns_limit_h_min -17
_diffrn_reflns_limit_k_max 24
_diffrn_reflns_limit_k_min -24
_diffrn_reflns_limit_l_max 19
_diffrn_reflns_limit_l_min -19
_diffrn_reflns_number 42358
_diffrn_reflns_point_group_measured_fraction_full 0.998
_diffrn_reflns_point_group_measured_fraction_max 0.998
_diffrn_reflns_theta_full 26.000
_diffrn_reflns_theta_max 28.498
_diffrn_reflns_theta_min 3.235
_diffrn_source 'Enhance (Mo) X-ray Source'
_exptl_absorpt_coefficient_mu 1.938
_exptl_absorpt_correction_T_max 1.00000
_exptl_absorpt_correction_T_min 0.59968
_exptl_absorpt_correction_type multi-scan
_exptl_absorpt_process_details
;
CrysAlisPro, Agilent Technologies,
Version 1.171.37.35 (release 13-08-2014 CrysAlis171 .NET)
(compiled Aug 13 2014,18:06:01)
Empirical absorption correction using spherical harmonics,
 implemented in SCALE3 ABSPACK scaling algorithm.
;
_exptl_crystal_colour violet
_exptl_crystal_colour_primary violet
_exptl_crystal_density_diffrn 1.378
_exptl_crystal_description plate
_exptl_crystal_F_000 1352
_exptl_crystal_recrystallization_method 'Re-crystallisation from solvent: toluene/diethyl ether'
_exptl_crystal_size_max 0.63
_exptl_crystal_size_mid 0.21
_exptl_crystal_size_min 0.03
_refine_diff_density_max 0.877
_refine_diff_density_min -0.462
_refine_diff_density_rms 0.084
_refine_ls_extinction_method none
_refine_ls_goodness_of_fit_ref 1.048
_refine_ls_hydrogen_treatment constr
_refine_ls_matrix_type full
_refine_ls_number_parameters 368
_refine_ls_number_reflns 7867
_refine_ls_number_restraints 0
_refine_ls_restrained_S_all 1.048
_refine_ls_R_factor_all 0.0512
_refine_ls_R_factor_gt 0.0362
_refine_ls_shift/su_max 0.001
_refine_ls_shift/su_mean 0.000
_refine_ls_structure_factor_coef Fsqd
_refine_ls_weighting_details 'w=1/[\s^2^(Fo^2^)+(0.0390P)^2^+3.0340P] where P=(Fo^2^+2Fc^2^)/3'
_refine_ls_weighting_scheme calc
_refine_ls_wR_factor_gt 0.0839
_refine_ls_wR_factor_ref 0.0931
_reflns_Friedel_coverage 0.000
_reflns_number_gt 6425
_reflns_number_total 7867
_reflns_threshold_expression 'I > 2\s(I)'
_cod_data_source_file c5dt04663g2.cif
_cod_data_source_block 1d
_cod_depositor_comments 'Adding full bibliography for 7038181--7038183.cif.'
_cod_original_cell_volume 3106.11(18)
_cod_database_code 7038183
_chemical_oxdiff_formula 'C29 H37 N2 Ni Br'
_shelx_space_group_comment
;
The symmetry employed for this shelxl refinement is uniquely defined
by the following loop, which should always be used as a source of
symmetry information in preference to the above space-group names.
They are only intended as comments.
;
_reflns_odcompleteness_completeness 99.83
_reflns_odcompleteness_iscentric 1
_reflns_odcompleteness_theta 30.44
_shelx_shelxl_version_number 2014/7
_olex2_date_sample_data_collection 2015-05-15
_olex2_submission_special_instructions 'No special instructions were received'

loop_
_space_group_symop_operation_xyz
'x, y, z'
'-x+1/2, y+1/2, -z+1/2'
'-x, -y, -z'
'x-1/2, -y-1/2, z-1/2'

loop_
_atom_site_label
_atom_site_type_symbol
_atom_site_fract_x
_atom_site_fract_y
_atom_site_fract_z
_atom_site_U_iso_or_equiv
_atom_site_adp_type
_atom_site_occupancy
_atom_site_site_symmetry_order
_atom_site_calc_flag
_atom_site_refinement_flags_posn
Br1 Br 0.76683(2) 0.51559(2) 0.25429(2) 0.02289(7) Uani 1 1 d .
Ni1 Ni 0.61850(2) 0.54380(2) 0.30672(2) 0.01431(7) Uani 1 1 d .
N1 N 0.72466(15) 0.67797(9) 0.38752(13) 0.0149(3) Uani 1 1 d .
N2 N 0.57405(15) 0.68793(9) 0.22768(13) 0.0148(3) Uani 1 1 d .
C1 C 0.4816(2) 0.52665(12) 0.34840(19) 0.0255(5) Uani 1 1 d .
H1 H 0.4469 0.5684 0.3639 0.031 Uiso 1 1 calc R
C2 C 0.4478(2) 0.49366(12) 0.25147(18) 0.0224(5) Uani 1 1 d .
H2 H 0.3830 0.5061 0.1934 0.027 Uiso 1 1 calc R
C3 C 0.5280(2) 0.44033(12) 0.25950(18) 0.0234(5) Uani 1 1 d .
H3 H 0.5303 0.4112 0.2062 0.028 Uiso 1 1 calc R
C4 C 0.6077(2) 0.43587(12) 0.36161(18) 0.0261(5) Uani 1 1 d .
H4 H 0.6716 0.4038 0.3868 0.031 Uiso 1 1 calc R
C5 C 0.5754(2) 0.48656(13) 0.41733(18) 0.0271(5) Uani 1 1 d .
H5 H 0.6094 0.4931 0.4875 0.033 Uiso 1 1 calc R
C6 C 0.63813(18) 0.64809(11) 0.30865(15) 0.0142(4) Uani 1 1 d .
C7 C 0.7704(2) 0.75435(12) 0.40216(17) 0.0210(5) Uani 1 1 d .
H7A H 0.8201 0.7609 0.4734 0.025 Uiso 1 1 calc R
H7B H 0.7053 0.7887 0.3864 0.025 Uiso 1 1 calc R
C8 C 0.8388(2) 0.77575(13) 0.33981(18) 0.0262(5) Uani 1 1 d .
H8A H 0.8448 0.8298 0.3403 0.031 Uiso 1 1 calc R
H8B H 0.9173 0.7561 0.3732 0.031 Uiso 1 1 calc R
C9 C 0.7921(2) 0.75027(12) 0.23214(17) 0.0220(5) Uani 1 1 d .
H9A H 0.7847 0.6962 0.2308 0.026 Uiso 1 1 calc R
H9B H 0.8480 0.7630 0.2025 0.026 Uiso 1 1 calc R
C10 C 0.6766(2) 0.78322(13) 0.16796(18) 0.0258(5) Uani 1 1 d .
H10A H 0.6531 0.7641 0.0993 0.031 Uiso 1 1 calc R
H10B H 0.6853 0.8370 0.1652 0.031 Uiso 1 1 calc R
C11 C 0.5820(2) 0.76719(11) 0.20497(18) 0.0209(5) Uani 1 1 d .
H11A H 0.5960 0.7963 0.2659 0.025 Uiso 1 1 calc R
H11B H 0.5079 0.7831 0.1537 0.025 Uiso 1 1 calc R
C12 C 0.76711(19) 0.63592(11) 0.48025(15) 0.0157(4) Uani 1 1 d .
C13 C 0.70380(19) 0.63733(12) 0.54032(16) 0.0183(4) Uani 1 1 d .
C14 C 0.7431(2) 0.59705(12) 0.62898(16) 0.0220(5) Uani 1 1 d .
H14 H 0.6992 0.5965 0.6690 0.026 Uiso 1 1 calc R
C15 C 0.8450(2) 0.55785(12) 0.65983(17) 0.0248(5) Uani 1 1 d .
C16 C 0.9105(2) 0.56232(12) 0.60311(17) 0.0242(5) Uani 1 1 d .
H16 H 0.9819 0.5376 0.6254 0.029 Uiso 1 1 calc R
C17 C 0.87488(19) 0.60215(12) 0.51394(17) 0.0199(4) Uani 1 1 d .
C18 C 0.5961(2) 0.68174(13) 0.51420(17) 0.0246(5) Uani 1 1 d .
H18A H 0.6069 0.7299 0.4895 0.037 Uiso 1 1 calc GR
H18B H 0.5786 0.6879 0.5736 0.037 Uiso 1 1 calc GR
H18C H 0.5326 0.6563 0.4624 0.037 Uiso 1 1 calc GR
C19 C 0.8825(3) 0.51242(15) 0.75395(19) 0.0375(7) Uani 1 1 d .
H19A H 0.8874 0.5437 0.8102 0.056 Uiso 1 1 calc GR
H19B H 0.9577 0.4908 0.7668 0.056 Uiso 1 1 calc GR
H19C H 0.8267 0.4733 0.7459 0.056 Uiso 1 1 calc GR
C20 C 0.9554(2) 0.61095(14) 0.46133(19) 0.0261(5) Uani 1 1 d .
H20A H 0.9118 0.6101 0.3891 0.039 Uiso 1 1 calc GR
H20B H 1.0110 0.5707 0.4802 0.039 Uiso 1 1 calc GR
H20C H 0.9959 0.6578 0.4804 0.039 Uiso 1 1 calc GR
C21 C 0.46903(18) 0.65471(10) 0.15777(15) 0.0145(4) Uani 1 1 d .
C22 C 0.46589(19) 0.61626(11) 0.07339(15) 0.0165(4) Uani 1 1 d .
C23 C 0.3618(2) 0.58503(11) 0.01190(16) 0.0206(5) Uani 1 1 d .
H23 H 0.3588 0.5573 -0.0443 0.025 Uiso 1 1 calc R
C24 C 0.2628(2) 0.59296(12) 0.02971(17) 0.0220(5) Uani 1 1 d .
C25 C 0.2676(2) 0.63592(12) 0.10995(17) 0.0206(4) Uani 1 1 d .
H25 H 0.1996 0.6438 0.1213 0.025 Uiso 1 1 calc R
C26 C 0.36907(18) 0.66759(11) 0.17404(15) 0.0163(4) Uani 1 1 d .
C27 C 0.5671(2) 0.61130(13) 0.04438(16) 0.0221(5) Uani 1 1 d .
H27A H 0.5679 0.6539 0.0038 0.033 Uiso 1 1 calc GR
H27B H 0.5616 0.5664 0.0059 0.033 Uiso 1 1 calc GR
H27C H 0.6377 0.6103 0.1046 0.033 Uiso 1 1 calc GR
C28 C 0.1514(2) 0.55899(14) -0.0394(2) 0.0330(6) Uani 1 1 d .
H28A H 0.1017 0.5972 -0.0817 0.050 Uiso 1 1 calc GR
H28B H 0.1134 0.5357 0.0001 0.050 Uiso 1 1 calc GR
H28C H 0.1671 0.5221 -0.0814 0.050 Uiso 1 1 calc GR
C29 C 0.3675(2) 0.71709(13) 0.25675(17) 0.0228(5) Uani 1 1 d .
H29A H 0.4379 0.7100 0.3161 0.034 Uiso 1 1 calc GR
H29B H 0.3012 0.7051 0.2727 0.034 Uiso 1 1 calc GR
H29C H 0.3623 0.7683 0.2351 0.034 Uiso 1 1 calc GR
C30 C 0.2127(2) 0.28877(14) 0.04939(19) 0.0287(5) Uani 1 1 d .
C31 C 0.2115(2) 0.21444(14) 0.02987(19) 0.0288(5) Uani 1 1 d .
H31 H 0.1511 0.1946 -0.0265 0.035 Uiso 1 1 calc R
C32 C 0.2972(2) 0.16839(14) 0.0913(2) 0.0324(6) Uani 1 1 d .
H32 H 0.2954 0.1176 0.0765 0.039 Uiso 1 1 calc R
C33 C 0.3849(2) 0.19657(16) 0.1739(2) 0.0336(6) Uani 1 1 d .
H33 H 0.4440 0.1655 0.2161 0.040 Uiso 1 1 calc R
C34 C 0.3855(2) 0.27086(15) 0.1945(2) 0.0338(6) Uani 1 1 d .
H34 H 0.4449 0.2906 0.2517 0.041 Uiso 1 1 calc R
C35 C 0.3008(2) 0.31636(14) 0.1327(2) 0.0320(6) Uani 1 1 d .
H35 H 0.3029 0.3672 0.1475 0.038 Uiso 1 1 calc R
C36 C 0.1205(3) 0.33880(15) -0.0199(2) 0.0416(7) Uani 1 1 d .
H36A H 0.1477 0.3614 -0.0678 0.062 Uiso 1 1 calc GR
H36B H 0.1031 0.3772 0.0191 0.062 Uiso 1 1 calc GR
H36C H 0.0513 0.3102 -0.0559 0.062 Uiso 1 1 calc GR

loop_
_atom_site_aniso_label
_atom_site_aniso_U_11
_atom_site_aniso_U_22
_atom_site_aniso_U_33
_atom_site_aniso_U_23
_atom_site_aniso_U_13
_atom_site_aniso_U_12
Br1 0.02133(12) 0.02224(12) 0.02450(12) -0.00524(9) 0.00825(9) 0.00315(9)
Ni1 0.01845(14) 0.00846(12) 0.01535(13) -0.00057(9) 0.00585(11) -0.00027(10)
N1 0.0191(9) 0.0109(8) 0.0136(8) -0.0006(6) 0.0052(7) -0.0025(7)
N2 0.0171(9) 0.0094(7) 0.0168(8) 0.0000(6) 0.0054(7) -0.0007(6)
C1 0.0332(13) 0.0139(10) 0.0368(14) -0.0026(9) 0.0219(12) -0.0029(9)
C2 0.0219(12) 0.0171(10) 0.0271(12) 0.0028(9) 0.0082(10) -0.0058(9)
C3 0.0309(13) 0.0125(10) 0.0270(12) -0.0029(8) 0.0117(10) -0.0073(9)
C4 0.0316(13) 0.0128(10) 0.0298(13) 0.0061(9) 0.0076(11) -0.0011(9)
C5 0.0395(15) 0.0231(11) 0.0198(11) 0.0027(9) 0.0126(11) -0.0120(10)
C6 0.0160(10) 0.0115(9) 0.0173(10) -0.0008(7) 0.0089(8) 0.0015(7)
C7 0.0295(12) 0.0136(9) 0.0190(11) -0.0041(8) 0.0085(10) -0.0083(9)
C8 0.0295(13) 0.0245(12) 0.0245(12) -0.0024(9) 0.0102(10) -0.0122(10)
C9 0.0242(12) 0.0212(11) 0.0238(11) 0.0005(9) 0.0128(10) -0.0047(9)
C10 0.0287(13) 0.0214(11) 0.0257(12) 0.0065(9) 0.0089(10) -0.0036(10)
C11 0.0245(12) 0.0095(9) 0.0265(12) 0.0041(8) 0.0075(10) 0.0009(8)
C12 0.0197(11) 0.0122(9) 0.0127(9) -0.0024(7) 0.0035(8) -0.0031(8)
C13 0.0205(11) 0.0164(10) 0.0162(10) -0.0028(8) 0.0051(9) -0.0026(8)
C14 0.0293(13) 0.0205(11) 0.0152(10) -0.0015(8) 0.0076(9) -0.0044(9)
C15 0.0300(13) 0.0178(10) 0.0153(10) -0.0010(8) -0.0034(9) -0.0040(9)
C16 0.0225(12) 0.0173(10) 0.0231(11) -0.0041(9) -0.0015(10) 0.0016(9)
C17 0.0194(11) 0.0149(10) 0.0212(11) -0.0062(8) 0.0034(9) -0.0026(8)
C18 0.0265(12) 0.0291(12) 0.0206(11) -0.0001(9) 0.0118(10) 0.0038(10)
C19 0.0467(17) 0.0307(14) 0.0198(12) 0.0057(10) -0.0036(12) -0.0026(12)
C20 0.0189(11) 0.0271(12) 0.0311(13) -0.0058(10) 0.0085(10) 0.0006(9)
C21 0.0168(10) 0.0110(9) 0.0140(9) 0.0020(7) 0.0041(8) 0.0007(7)
C22 0.0239(11) 0.0112(9) 0.0134(9) 0.0048(7) 0.0060(9) 0.0045(8)
C23 0.0296(12) 0.0127(9) 0.0152(10) 0.0001(8) 0.0040(9) 0.0016(9)
C24 0.0232(12) 0.0150(10) 0.0215(11) 0.0025(8) 0.0019(9) -0.0024(8)
C25 0.0183(11) 0.0198(10) 0.0225(11) 0.0041(9) 0.0066(9) 0.0010(8)
C26 0.0181(10) 0.0148(9) 0.0155(10) 0.0026(8) 0.0059(8) 0.0008(8)
C27 0.0263(12) 0.0243(11) 0.0167(10) -0.0007(9) 0.0093(9) 0.0069(9)
C28 0.0292(14) 0.0272(13) 0.0333(14) -0.0035(11) 0.0020(11) -0.0078(10)
C29 0.0235(12) 0.0257(11) 0.0207(11) -0.0023(9) 0.0105(10) 0.0037(9)
C30 0.0329(14) 0.0280(12) 0.0328(13) -0.0046(10) 0.0210(12) -0.0065(10)
C31 0.0347(14) 0.0296(12) 0.0269(12) -0.0089(10) 0.0171(11) -0.0079(11)
C32 0.0402(15) 0.0268(12) 0.0385(15) -0.0085(11) 0.0243(13) -0.0039(11)
C33 0.0290(14) 0.0390(15) 0.0370(15) -0.0018(12) 0.0174(12) -0.0002(11)
C34 0.0297(14) 0.0390(15) 0.0361(15) -0.0117(12) 0.0165(12) -0.0138(11)
C35 0.0375(15) 0.0269(12) 0.0394(15) -0.0098(11) 0.0235(13) -0.0133(11)
C36 0.0488(18) 0.0289(14) 0.0474(18) -0.0038(13) 0.0193(15) -0.0005(13)

loop_
_atom_type_symbol
_atom_type_description
_atom_type_scat_dispersion_real
_atom_type_scat_dispersion_imag
_atom_type_scat_source
C C 0.0033 0.0016 'International Tables Vol C Tables 4.2.6.8 and 6.1.1.4'
H H 0.0000 0.0000 'International Tables Vol C Tables 4.2.6.8 and 6.1.1.4'
Br Br -0.2901 2.4595 'International Tables Vol C Tables 4.2.6.8 and 6.1.1.4'
N N 0.0061 0.0033 'International Tables Vol C Tables 4.2.6.8 and 6.1.1.4'
Ni Ni 0.3393 1.1124 'International Tables Vol C Tables 4.2.6.8 and 6.1.1.4'

loop_
_geom_angle_atom_site_label_1
_geom_angle_atom_site_label_2
_geom_angle_atom_site_label_3
_geom_angle
C1 Ni1 Br1 158.54(6)
C1 Ni1 C2 39.25(9)
C1 Ni1 C3 64.10(9)
C1 Ni1 C4 64.62(10)
C1 Ni1 C5 39.26(10)
C2 Ni1 Br1 126.20(6)
C3 Ni1 Br1 95.60(7)
C3 Ni1 C2 36.79(9)
C4 Ni1 Br1 95.45(7)
C4 Ni1 C2 63.77(9)
C4 Ni1 C3 38.84(9)
C4 Ni1 C5 37.71(10)
C5 Ni1 Br1 127.14(8)
C5 Ni1 C2 64.69(9)
C5 Ni1 C3 63.98(9)
C6 Ni1 Br1 96.11(6)
C6 Ni1 C1 105.32(9)
C6 Ni1 C2 121.53(9)
C6 Ni1 C3 156.13(9)
C6 Ni1 C4 158.47(9)
C6 Ni1 C5 122.53(9)
C6 N1 C7 129.62(17)
C6 N1 C12 117.20(16)
C12 N1 C7 112.04(16)
C6 N2 C11 129.96(18)
C6 N2 C21 117.45(16)
C21 N2 C11 111.70(16)
Ni1 C1 H1 117.8
C2 C1 Ni1 74.90(14)
C2 C1 H1 125.5
C5 C1 Ni1 73.65(14)
C5 C1 H1 125.5
C5 C1 C2 109.0(2)
Ni1 C2 H2 127.9
C1 C2 Ni1 65.85(13)
C1 C2 H2 126.8
C3 C2 Ni1 70.93(14)
C3 C2 C1 106.5(2)
C3 C2 H2 126.8
Ni1 C3 H3 124.3
C2 C3 Ni1 72.28(13)
C2 C3 H3 125.5
C2 C3 C4 109.0(2)
C4 C3 Ni1 69.54(12)
C4 C3 H3 125.5
Ni1 C4 H4 122.7
C3 C4 Ni1 71.62(12)
C3 C4 H4 125.8
C5 C4 Ni1 71.57(13)
C5 C4 C3 108.5(2)
C5 C4 H4 125.8
Ni1 C5 H5 127.0
C1 C5 Ni1 67.09(13)
C1 C5 H5 126.7
C4 C5 Ni1 70.72(13)
C4 C5 C1 106.5(2)
C4 C5 H5 126.7
N1 C6 Ni1 117.96(14)
N2 C6 Ni1 119.30(15)
N2 C6 N1 122.36(18)
N1 C7 H7A 108.4
N1 C7 H7B 108.4
N1 C7 C8 115.59(18)
H7A C7 H7B 107.4
C8 C7 H7A 108.4
C8 C7 H7B 108.4
C7 C8 H8A 108.1
C7 C8 H8B 108.1
H8A C8 H8B 107.3
C9 C8 C7 116.84(19)
C9 C8 H8A 108.1
C9 C8 H8B 108.1
C8 C9 H9A 108.7
C8 C9 H9B 108.7
C8 C9 C10 114.1(2)
H9A C9 H9B 107.6
C10 C9 H9A 108.7
C10 C9 H9B 108.7
C9 C10 H10A 108.7
C9 C10 H10B 108.7
C9 C10 C11 114.15(19)
H10A C10 H10B 107.6
C11 C10 H10A 108.7
C11 C10 H10B 108.7
N2 C11 C10 113.24(18)
N2 C11 H11A 108.9
N2 C11 H11B 108.9
C10 C11 H11A 108.9
C10 C11 H11B 108.9
H11A C11 H11B 107.7
C13 C12 N1 118.25(19)
C13 C12 C17 120.5(2)
C17 C12 N1 120.82(19)
C12 C13 C18 122.5(2)
C14 C13 C12 118.9(2)
C14 C13 C18 118.6(2)
C13 C14 H14 119.3
C15 C14 C13 121.4(2)
C15 C14 H14 119.3
C14 C15 C19 120.0(2)
C16 C15 C14 118.4(2)
C16 C15 C19 121.6(2)
C15 C16 H16 118.9
C15 C16 C17 122.2(2)
C17 C16 H16 118.9
C12 C17 C20 122.5(2)
C16 C17 C12 118.1(2)
C16 C17 C20 119.3(2)
C13 C18 H18A 109.5
C13 C18 H18B 109.5
C13 C18 H18C 109.5
H18A C18 H18B 109.5
H18A C18 H18C 109.5
H18B C18 H18C 109.5
C15 C19 H19A 109.5
C15 C19 H19B 109.5
C15 C19 H19C 109.5
H19A C19 H19B 109.5
H19A C19 H19C 109.5
H19B C19 H19C 109.5
C17 C20 H20A 109.5
C17 C20 H20B 109.5
C17 C20 H20C 109.5
H20A C20 H20B 109.5
H20A C20 H20C 109.5
H20B C20 H20C 109.5
C22 C21 N2 121.81(19)
C26 C21 N2 117.04(18)
C26 C21 C22 120.97(19)
C21 C22 C27 122.7(2)
C23 C22 C21 117.6(2)
C23 C22 C27 119.53(19)
C22 C23 H23 118.8
C24 C23 C22 122.5(2)
C24 C23 H23 118.8
C23 C24 C25 118.0(2)
C23 C24 C28 120.8(2)
C25 C24 C28 121.0(2)
C24 C25 H25 119.1
C26 C25 C24 121.8(2)
C26 C25 H25 119.1
C21 C26 C29 121.99(19)
C25 C26 C21 118.7(2)
C25 C26 C29 119.2(2)
C22 C27 H27A 109.5
C22 C27 H27B 109.5
C22 C27 H27C 109.5
H27A C27 H27B 109.5
H27A C27 H27C 109.5
H27B C27 H27C 109.5
C24 C28 H28A 109.5
C24 C28 H28B 109.5
C24 C28 H28C 109.5
H28A C28 H28B 109.5
H28A C28 H28C 109.5
H28B C28 H28C 109.5
C26 C29 H29A 109.5
C26 C29 H29B 109.5
C26 C29 H29C 109.5
H29A C29 H29B 109.5
H29A C29 H29C 109.5
H29B C29 H29C 109.5
C31 C30 C35 118.4(3)
C31 C30 C36 120.6(2)
C35 C30 C36 121.0(2)
C30 C31 H31 119.4
C30 C31 C32 121.1(2)
C32 C31 H31 119.4
C31 C32 H32 120.0
C33 C32 C31 119.9(2)
C33 C32 H32 120.0
C32 C33 H33 120.4
C32 C33 C34 119.1(3)
C34 C33 H33 120.4
C33 C34 H34 119.7
C35 C34 C33 120.7(2)
C35 C34 H34 119.7
C30 C35 H35 119.6
C34 C35 C30 120.7(2)
C34 C35 H35 119.6
C30 C36 H36A 109.5
C30 C36 H36B 109.5
C30 C36 H36C 109.5
H36A C36 H36B 109.5
H36A C36 H36C 109.5
H36B C36 H36C 109.5

loop_
_geom_bond_atom_site_label_1
_geom_bond_atom_site_label_2
_geom_bond_distance
Br1 Ni1 2.3466(4)
Ni1 C1 2.074(2)
Ni1 C2 2.195(2)
Ni1 C3 2.178(2)
Ni1 C4 2.150(2)
Ni1 C5 2.161(2)
Ni1 C6 1.918(2)
N1 C6 1.357(3)
N1 C7 1.493(3)
N1 C12 1.462(3)
N2 C6 1.354(3)
N2 C11 1.496(3)
N2 C21 1.457(3)
C1 H1 0.9500
C1 C2 1.438(3)
C1 C5 1.425(4)
C2 H2 0.9500
C2 C3 1.380(3)
C3 H3 0.9500
C3 C4 1.439(3)
C4 H4 0.9500
C4 C5 1.393(4)
C5 H5 0.9500
C7 H7A 0.9900
C7 H7B 0.9900
C7 C8 1.530(3)
C8 H8A 0.9900
C8 H8B 0.9900
C8 C9 1.518(3)
C9 H9A 0.9900
C9 H9B 0.9900
C9 C10 1.522(3)
C10 H10A 0.9900
C10 H10B 0.9900
C10 C11 1.522(3)
C11 H11A 0.9900
C11 H11B 0.9900
C12 C13 1.399(3)
C12 C17 1.403(3)
C13 C14 1.399(3)
C13 C18 1.505(3)
C14 H14 0.9500
C14 C15 1.390(3)
C15 C16 1.383(4)
C15 C19 1.512(3)
C16 H16 0.9500
C16 C17 1.401(3)
C17 C20 1.505(3)
C18 H18A 0.9800
C18 H18B 0.9800
C18 H18C 0.9800
C19 H19A 0.9800
C19 H19B 0.9800
C19 H19C 0.9800
C20 H20A 0.9800
C20 H20B 0.9800
C20 H20C 0.9800
C21 C22 1.402(3)
C21 C26 1.397(3)
C22 C23 1.396(3)
C22 C27 1.502(3)
C23 H23 0.9500
C23 C24 1.386(3)
C24 C25 1.389(3)
C24 C28 1.512(3)
C25 H25 0.9500
C25 C26 1.388(3)
C26 C29 1.512(3)
C27 H27A 0.9800
C27 H27B 0.9800
C27 H27C 0.9800
C28 H28A 0.9800
C28 H28B 0.9800
C28 H28C 0.9800
C29 H29A 0.9800
C29 H29B 0.9800
C29 H29C 0.9800
C30 C31 1.385(3)
C30 C35 1.386(4)
C30 C36 1.517(4)
C31 H31 0.9500
C31 C32 1.390(4)
C32 H32 0.9500
C32 C33 1.382(4)
C33 H33 0.9500
C33 C34 1.388(4)
C34 H34 0.9500
C34 C35 1.379(4)
C35 H35 0.9500
C36 H36A 0.9800
C36 H36B 0.9800
C36 H36C 0.9800

loop_
_geom_torsion_atom_site_label_1
_geom_torsion_atom_site_label_2
_geom_torsion_atom_site_label_3
_geom_torsion_atom_site_label_4
_geom_torsion
Ni1 C1 C2 C3 59.59(16)
Ni1 C1 C5 C4 -60.04(17)
Ni1 C2 C3 C4 60.12(16)
Ni1 C3 C4 C5 62.46(16)
Ni1 C4 C5 C1 57.72(16)
N1 C7 C8 C9 41.5(3)
N1 C12 C13 C14 179.67(18)
N1 C12 C13 C18 -1.5(3)
N1 C12 C17 C16 -179.69(18)
N1 C12 C17 C20 4.0(3)
N2 C21 C22 C23 178.67(18)
N2 C21 C22 C27 -4.8(3)
N2 C21 C26 C25 -178.99(18)
N2 C21 C26 C29 3.3(3)
C1 C2 C3 Ni1 -56.38(15)
C1 C2 C3 C4 3.7(3)
C2 C1 C5 Ni1 67.18(16)
C2 C1 C5 C4 7.1(3)
C2 C3 C4 Ni1 -61.83(16)
C2 C3 C4 C5 0.6(3)
C3 C4 C5 Ni1 -62.49(16)
C3 C4 C5 C1 -4.8(3)
C5 C1 C2 Ni1 -66.36(17)
C5 C1 C2 C3 -6.8(3)
C6 N1 C7 C8 -71.8(3)
C6 N1 C12 C13 -78.9(2)
C6 N1 C12 C17 108.5(2)
C6 N2 C11 C10 79.3(3)
C6 N2 C21 C22 -94.1(2)
C6 N2 C21 C26 90.7(2)
C7 N1 C6 Ni1 170.23(17)
C7 N1 C6 N2 -2.7(3)
C7 N1 C12 C13 90.1(2)
C7 N1 C12 C17 -82.5(2)
C7 C8 C9 C10 64.4(3)
C8 C9 C10 C11 -58.9(3)
C9 C10 C11 N2 -49.2(3)
C11 N2 C6 Ni1 -171.66(17)
C11 N2 C6 N1 1.2(3)
C11 N2 C21 C22 95.6(2)
C11 N2 C21 C26 -79.6(2)
C12 N1 C6 Ni1 -23.1(2)
C12 N1 C6 N2 164.00(19)
C12 N1 C7 C8 121.0(2)
C12 C13 C14 C15 2.1(3)
C13 C12 C17 C16 7.9(3)
C13 C12 C17 C20 -168.4(2)
C13 C14 C15 C16 3.1(3)
C13 C14 C15 C19 -177.5(2)
C14 C15 C16 C17 -2.9(3)
C15 C16 C17 C12 -2.5(3)
C15 C16 C17 C20 173.9(2)
C17 C12 C13 C14 -7.7(3)
C17 C12 C13 C18 171.1(2)
C18 C13 C14 C15 -176.8(2)
C19 C15 C16 C17 177.8(2)
C21 N2 C6 Ni1 20.1(2)
C21 N2 C6 N1 -167.09(18)
C21 N2 C11 C10 -111.9(2)
C21 C22 C23 C24 2.2(3)
C22 C21 C26 C25 5.8(3)
C22 C21 C26 C29 -171.88(19)
C22 C23 C24 C25 2.4(3)
C22 C23 C24 C28 179.3(2)
C23 C24 C25 C26 -3.0(3)
C24 C25 C26 C21 -1.0(3)
C24 C25 C26 C29 176.7(2)
C26 C21 C22 C23 -6.4(3)
C26 C21 C22 C27 170.13(19)
C27 C22 C23 C24 -174.4(2)
C28 C24 C25 C26 -179.9(2)
C30 C31 C32 C33 0.6(4)
C31 C30 C35 C34 0.3(4)
C31 C32 C33 C34 0.3(4)
C32 C33 C34 C35 -0.9(4)
C33 C34 C35 C30 0.6(4)
C35 C30 C31 C32 -0.8(4)
C36 C30 C31 C32 178.2(3)
C36 C30 C35 C34 -178.8(3)
